data_2001757
loop_
_publ_author_name
'Calligaris, M.'
'Faleschini, P.'
'Alessio, E.'

_publ_section_title
;
 Structure of [Ru~2~Cl~4~(Me~2~SO)~5~]
;
_journal_issue 4
_journal_name_full 'Acta Crystallographica Section C'
_journal_page_first 663
_journal_page_last 666
_journal_paper_doi 10.1107/S0108270192011557
_journal_volume 49
_journal_year 1993
_chemical_formula_sum 'C10 H30 Cl4 O5 Ru2 S5'
_chemical_formula_weight 734.62
_space_group_IT_number 14
_space_group_name_Hall '-P 2yn'
_space_group_name_H-M_alt 'P 1 21/n 1'
_symmetry_cell_setting monoclinic
_symmetry_space_group_name_Hall '-P 2yn'
_symmetry_space_group_name_H-M 'P 1 21/n 1'
_cell_angle_alpha 90
_cell_angle_beta 109.940(10)
_cell_angle_gamma 90
_cell_formula_units_Z 4
_cell_length_a 11.0850(10)
_cell_length_b 15.6470(10)
_cell_length_c 15.167(2)
_cell_volume 2473.0(5)
_diffrn_radiation_type Mo
_diffrn_radiation_wavelength 0.71073
_exptl_absorpt_coefficient_mu 2.06
_exptl_crystal_density_diffrn 1.973
_exptl_crystal_F_000 1464
_cod_data_source_file na1015.cif
_cod_data_source_block na1015_structure_1_of_1
_cod_original_cell_volume 2472.9(5)
_cod_database_code 2001757

loop_
_space_group_symop_id
_space_group_symop_operation_xyz
1 x,y,z
2 -x+1/2,y+1/2,-z+1/2
3 -x,-y,-z
4 x+1/2,-y+1/2,z+1/2

loop_
_atom_site_label
_atom_site_fract_x
_atom_site_fract_y
_atom_site_fract_z
Ru1 .11647(2) .008230(10) .274780(10)
Ru2 -.13133(2) -.115810(10) .199850(10)
Cl1 -.10024(6) .02593(5) .27887(5)
Cl2 -.00040(6) -.05044(4) .11934(4)
Cl3 .08066(7) -.13747(5) .32218(5)
Cl4 -.24553(8) -.16661(6) .29742(5)
S1 .11496(7) .13812(4) .20774(5)
S2 .31478(6) -.02555(5) .27373(5)
S3 .20184(7) .05989(5) .42287(5)
S4 -.12642(7) -.24395(5) .13718(5)
S5 -.31682(6) -.07579(5) .09379(5)
O1 .1695(3) .2123(2) .2679(2)
O2 .4043(2) .0437(2) .2736(2)
O3 .3375(2) .0849(2) .4568(2)
O4 -.2237(3) -.2672(2) .0461(2)
O5 -.3152(2) -.0358(2) .0062(2)
C11 -.0447(4) .1676(2) .1383(3)
C12 .1857(3) .1363(2) .1188(2)
C21 .3060(3) -.0931(2) .1777(3)
C22 .3981(3) -.0945(3) .3681(3)
C31 .1805(4) -.0142(3) .5050(2)
C32 .1129(4) .1480(2) .4443(2)
C41 -.1248(4) -.3265(2) .2173(3)
C42 .0246(3) -.2642(2) .1247(3)
C51 -.3938(3) -.0016(3) .1461(3)
C52 -.4378(3) -.1563(3) .0617(3)
H111 -.0412 .2213 .1098
H112 -.0982 .1720 .1749
H113 -.0808 .1265 .0892
H121 .2750 .1273 .1463
H122 .1694 .1885 .0854
H123 .1490 .0904 .0762
H211 .2527 -.1416 .1735
H212 .3909 -.1102 .1853
H213 .2729 -.0592 .1223
H221 .3439 -.1404 .3721
H222 .4241 -.0630 .4248
H223 .4717 -.1168 .3572
H311 .0940 -.0338 .4831
H312 .1983 .0122 .5643
H313 .2362 -.0618 .5110
H321 .0264 .1311 .4305
H322 .1170 .1947 .4055
H323 .1483 .1644 .5083
H411 -.0715 -.3133 .2787
H412 -.0947 -.3771 .1958
H413 -.2107 -.3354 .2144
H421 .0916 -.2556 .1825
H422 .0349 -.2263 .0786
H423 .0259 -.3215 .1043
H511 -.3917 -.0203 .2058
H512 -.4802 .0045 .1053
H513 -.3507 .0517 .1513
H521 -.4435 -.1822 .1160
H522 -.4159 -.1987 .0239
H523 -.5180 -.1317 .0260

loop_
_geom_angle_atom_site_label_1
_geom_angle_atom_site_label_2
_geom_angle_atom_site_label_3
_geom_angle
S2 Ru1 S3 90.69(3)
S1 Ru1 S3 93.52(3)
S1 Ru1 S2 93.71(3)
Cl3 Ru1 S3 95.46(3)
Cl3 Ru1 S2 92.26(3)
Cl3 Ru1 S1 169.15(3)
Cl2 Ru1 S3 172.82(3)
Cl2 Ru1 S2 95.83(3)
Cl2 Ru1 S1 89.07(3)
Cl2 Ru1 Cl3 81.32(3)
Cl1 Ru1 S3 90.93(3)
Cl1 Ru1 S2 172.96(3)
Cl1 Ru1 S1 93.03(3)
Cl1 Ru1 Cl3 80.77(3)
Cl1 Ru1 Cl2 82.24(3)
S4 Ru2 S5 95.50(3)
Cl4 Ru2 S5 89.27(3)
Cl4 Ru2 S4 93.45(3)
Cl3 Ru2 S5 171.53(3)
Cl3 Ru2 S4 92.38(3)
Cl3 Ru2 Cl4 93.35(3)
Cl2 Ru2 S5 94.68(3)
Cl2 Ru2 S4 93.38(3)
Cl2 Ru2 Cl4 171.75(3)
Cl2 Ru2 Cl3 81.74(3)
Cl1 Ru2 S5 92.26(3)
Cl1 Ru2 S4 171.20(3)
Cl1 Ru2 Cl4 90.79(3)
Cl1 Ru2 Cl3 79.66(3)
Cl1 Ru2 Cl2 81.83(2)
Ru1 Cl1 Ru2 82.09(2)
Ru1 Cl2 Ru2 83.34(2)
Ru1 Cl3 Ru2 81.98(3)
Ru1 S1 C12 112.80(10)
Ru1 S1 C11 110.50(10)
Ru1 S1 O1 119.30(10)
C11 S1 C12 99.30(10)
O1 S1 C12 106.8(2)
O1 S1 C11 106.10(10)
Ru1 S2 C22 112.00(10)
Ru1 S2 C21 111.30(10)
Ru1 S2 O2 119.00(10)
C21 S2 C22 99.6(2)
O2 S2 C22 106.4(2)
O2 S2 C21 106.6(2)
Ru1 S3 C32 112.70(10)
Ru1 S3 C31 110.60(10)
Ru1 S3 O3 118.30(10)
C31 S3 C32 99.4(2)
O3 S3 C32 107.1(2)
O3 S3 C31 107.1(2)
Ru2 S4 C42 111.60(10)
Ru2 S4 C41 111.10(10)
Ru2 S4 O4 120.20(10)
C41 S4 C42 98.8(2)
O4 S4 C42 105.7(2)
O4 S4 C41 107.2(2)
Ru2 S5 C52 115.00(10)
Ru2 S5 C51 109.10(10)
Ru2 S5 O5 118.60(10)
C51 S5 C52 98.8(2)
O5 S5 C52 107.1(2)
O5 S5 C51 106.3(2)

loop_
_geom_bond_atom_site_label_1
_geom_bond_atom_site_label_2
_geom_bond_distance
Ru1 Cl1 2.4398(8)
Ru1 Cl2 2.4486(6)
Ru1 Cl3 2.4630(8)
Ru1 S1 2.2701(7)
Ru1 S2 2.2662(8)
Ru1 S3 2.2680(7)
Ru2 Cl1 2.4884(8)
Ru2 Cl2 2.4192(8)
Ru2 Cl3 2.4708(7)
Ru2 Cl4 2.3880(10)
Ru2 S4 2.2275(8)
Ru2 S5 2.2251(6)
S1 O1 1.472(2)
S1 C11 1.784(3)
S1 C12 1.776(4)
S2 O2 1.470(3)
S2 C21 1.776(4)
S2 C22 1.779(4)
S3 O3 1.467(3)
S3 C31 1.776(4)
S3 C32 1.788(4)
S4 O4 1.479(3)
S4 C41 1.770(4)
S4 C42 1.776(4)
S5 O5 1.474(3)
S5 C51 1.779(4)
S5 C52 1.782(4)
